data_4335322
loop_
_publ_author_name
'Marcel A. H. Moelands'
'Sjoerd Nijsse'
'Emma Folkertsma'
'Bas de Bruin'
'Martin Lutz'
'Anthony L. Spek'
'Robertus J. M. Klein Gebbink'

_publ_contact_author_address
; Bijvoet Center for Biomolecular Research
  Crystal and Structural Chemistry
  Utrecht University
  Padualaan 8
  3584 CH Utrecht
  The Netherlands
;
_publ_contact_author_email m.lutz@uu.nl
_publ_contact_author_fax '[+31] 30 2533940'
_publ_contact_author_name 'Martin Lutz'
_publ_contact_author_phone '[+31] 30 2533902'
_publ_section_title
;
 Bioinspired Nonheme Iron Complexes Derived from an Extended Series of
 N,N,O-Ligated BAIP Ligands
;
_journal_name_full 'Inorganic Chemistry'
_journal_page_first 7394
_journal_page_last 7410
_journal_paper_doi 10.1021/ic400096e
_journal_volume 52
_journal_year 2013
_chemical_formula_moiety 'C30 H44 Fe N8 O4, 2(C F3 O3 S)'
_chemical_formula_sum 'C32 H44 F6 Fe N8 O10 S2'
_chemical_formula_weight 934.72
_chemical_name_systematic
; 
 ? 
;
_space_group_IT_number 14
_symmetry_cell_setting monoclinic
_symmetry_space_group_name_Hall '-P 2yn'
_symmetry_space_group_name_H-M 'P 1 21/n 1'
_atom_sites_solution_hydrogens geom
_atom_sites_solution_primary direct
_atom_sites_solution_secondary difmap
_audit_creation_method SHELXL-97
_cell_angle_alpha 90.00
_cell_angle_beta 91.388(2)
_cell_angle_gamma 90.00
_cell_formula_units_Z 4
_cell_length_a 17.2165(5)
_cell_length_b 13.1126(4)
_cell_length_c 20.2556(13)
_cell_measurement_reflns_used 6267
_cell_measurement_temperature 150(2)
_cell_measurement_theta_max 24.99
_cell_measurement_theta_min 1.85
_cell_volume 4571.4(4)
_computing_cell_refinement Peakref
_computing_data_collection 'Nonius COLLECT'
_computing_data_reduction 'Pixel15, Sadabs'
_computing_structure_refinement 'SHELXL-97 (Sheldrick, 1997)'
_computing_structure_solution 'SHELXS-97 (Sheldrick, 1990)'
_diffrn_ambient_temperature 150(2)
_diffrn_measured_fraction_theta_full 1.000
_diffrn_measured_fraction_theta_max 1.000
_diffrn_measurement_device_type 'Nonius KappaCCD'
_diffrn_measurement_method '\f and \w scans'
_diffrn_radiation_monochromator graphite
_diffrn_radiation_source 'rotating anode'
_diffrn_radiation_type MoK\a
_diffrn_radiation_wavelength 0.71073
_diffrn_reflns_av_R_equivalents 0.0398
_diffrn_reflns_av_sigmaI/netI 0.0233
_diffrn_reflns_limit_h_max 18
_diffrn_reflns_limit_h_min -18
_diffrn_reflns_limit_k_max 13
_diffrn_reflns_limit_k_min -13
_diffrn_reflns_limit_l_max 21
_diffrn_reflns_limit_l_min -21
_diffrn_reflns_number 46455
_diffrn_reflns_theta_full 22.00
_diffrn_reflns_theta_max 22.00
_diffrn_reflns_theta_min 1.53
_exptl_absorpt_coefficient_mu 0.502
_exptl_absorpt_correction_T_max 0.94
_exptl_absorpt_correction_T_min 0.66
_exptl_absorpt_correction_type multi-scan
_exptl_absorpt_process_details SADABS-2006/1
_exptl_crystal_colour colourless
_exptl_crystal_density_diffrn 1.358
_exptl_crystal_description block
_exptl_crystal_F_000 1936
_exptl_crystal_size_max 0.18
_exptl_crystal_size_mid 0.16
_exptl_crystal_size_min 0.12
_platon_squeeze_details
;
;
_refine_diff_density_max 0.676
_refine_diff_density_min -0.852
_refine_diff_density_rms 0.058
_refine_ls_extinction_method none
_refine_ls_goodness_of_fit_ref 1.148
_refine_ls_hydrogen_treatment constr
_refine_ls_matrix_type full
_refine_ls_number_parameters 545
_refine_ls_number_reflns 5600
_refine_ls_number_restraints 195
_refine_ls_restrained_S_all 1.180
_refine_ls_R_factor_all 0.0628
_refine_ls_R_factor_gt 0.0488
_refine_ls_shift/su_max 0.012
_refine_ls_shift/su_mean 0.000
_refine_ls_structure_factor_coef Fsqd
_refine_ls_weighting_details 'calc w=1/[\s^2^(Fo^2^)+(0.0611P)^2^+5.0653P] where P=(Fo^2^+2Fc^2^)/3'
_refine_ls_weighting_scheme calc
_refine_ls_wR_factor_gt 0.1275
_refine_ls_wR_factor_ref 0.1355
_reflns_number_gt 4407
_reflns_number_total 5600
_reflns_threshold_expression I>2\s(I)
_cod_data_source_file ic400096e_si_001_3.cif
_cod_data_source_block s4035a
_cod_original_sg_symbol_H-M 'P 21/n'
_cod_database_code 4335322

loop_
_symmetry_equiv_pos_as_xyz
'x, y, z'
'-x+1/2, y+1/2, -z+1/2'
'-x, -y, -z'
'x-1/2, -y-1/2, z-1/2'

loop_
_atom_site_label
_atom_site_type_symbol
_atom_site_fract_x
_atom_site_fract_y
_atom_site_fract_z
_atom_site_U_iso_or_equiv
_atom_site_adp_type
_atom_site_occupancy
_atom_site_symmetry_multiplicity
_atom_site_calc_flag
_atom_site_refinement_flags
Fe1 Fe 0.5000 0.0000 0.5000 0.0848(5) Uani 1 2 d S
O11 O 0.56207(19) -0.1151(4) 0.55495(15) 0.0891(13) Uani 1 1 d D
O21 O 0.6155(3) -0.2248(5) 0.62510(18) 0.151(3) Uani 1 1 d D
N11 N 0.4152(2) -0.0074(3) 0.57369(17) 0.0898(18) Uani 1 1 d D
N21 N 0.36783(18) -0.0118(2) 0.67341(15) 0.0559(11) Uani 1 1 d D
N31 N 0.59944(17) 0.1686(3) 0.65975(16) 0.0649(12) Uani 1 1 d D
N41 N 0.5576(2) 0.1058(4) 0.56471(17) 0.0820(16) Uani 1 1 d D
C11 C 0.3362(2) -0.0229(3) 0.5692(2) 0.087(2) Uani 1 1 d D
H11 H 0.3070 -0.0307 0.5291 0.104 Uiso 1 1 calc R
C21 C 0.3064(2) -0.0254(3) 0.62989(19) 0.0639(15) Uani 1 1 d D
H21 H 0.2534 -0.0348 0.6405 0.077 Uiso 1 1 calc R
C31 C 0.4321(2) -0.0006(3) 0.63750(19) 0.0688(17) Uani 1 1 d D
C41 C 0.5123(2) 0.0150(5) 0.6663(2) 0.0735(18) Uani 1 1 d D
H41 H 0.5055 0.0419 0.7120 0.088 Uiso 1 1 calc R
C51 C 0.5560(2) 0.0957(4) 0.62961(19) 0.0710(17) Uani 1 1 d D
C61 C 0.6301(2) 0.2281(4) 0.6114(2) 0.0684(15) Uani 1 1 d D
H61 H 0.6634 0.2853 0.6174 0.082 Uiso 1 1 calc R
C71 C 0.6037(3) 0.1893(4) 0.5536(2) 0.0822(19) Uani 1 1 d D
H71 H 0.6153 0.2158 0.5113 0.099 Uiso 1 1 calc R
C81 C 0.5579(3) -0.0841(5) 0.6738(2) 0.088(2) Uani 1 1 d D
H81A H 0.6071 -0.0687 0.6979 0.105 Uiso 1 1 calc R
H81B H 0.5278 -0.1307 0.7019 0.105 Uiso 1 1 calc R
C91 C 0.5775(3) -0.1411(6) 0.6110(2) 0.098(2) Uani 1 1 d D
C101 C 0.3607(2) -0.0084(3) 0.74520(18) 0.0544(13) Uani 1 1 d D
H10A H 0.4063 -0.0405 0.7663 0.082 Uiso 1 1 calc R
H10B H 0.3137 -0.0452 0.7578 0.082 Uiso 1 1 calc R
H10C H 0.3571 0.0627 0.7597 0.082 Uiso 1 1 calc R
C111 C 0.6115(3) 0.1832(4) 0.7313(2) 0.0730(16) Uani 1 1 d D
H11A H 0.5682 0.2225 0.7488 0.110 Uiso 1 1 calc R
H11B H 0.6602 0.2201 0.7396 0.110 Uiso 1 1 calc R
H11C H 0.6141 0.1165 0.7531 0.110 Uiso 1 1 calc R
C121 C 0.6436(4) -0.2934(6) 0.5714(3) 0.180(5) Uani 1 1 d D
C131 C 0.5745(4) -0.3343(6) 0.5312(4) 0.142(3) Uani 1 1 d D
H13A H 0.5364 -0.3632 0.5611 0.213 Uiso 1 1 calc R
H13B H 0.5922 -0.3874 0.5010 0.213 Uiso 1 1 calc R
H13C H 0.5506 -0.2786 0.5057 0.213 Uiso 1 1 calc R
C141 C 0.7004(4) -0.2353(8) 0.5286(3) 0.194(6) Uani 1 1 d D
H14A H 0.7259 -0.2829 0.4988 0.291 Uiso 1 1 calc R
H14B H 0.7397 -0.2018 0.5569 0.291 Uiso 1 1 calc R
H14C H 0.6721 -0.1837 0.5026 0.291 Uiso 1 1 calc R
C151 C 0.6839(6) -0.3775(9) 0.6108(4) 0.316(11) Uani 1 1 d D
H15A H 0.6451 -0.4259 0.6265 0.473 Uiso 1 1 calc R
H15B H 0.7121 -0.3477 0.6487 0.473 Uiso 1 1 calc R
H15C H 0.7206 -0.4133 0.5826 0.473 Uiso 1 1 calc R
Fe2 Fe 0.0000 0.0000 0.5000 0.0288(2) Uani 1 2 d S
O12 O 0.06389(14) 0.05010(19) 0.41505(12) 0.0361(6) Uani 1 1 d D
O22 O 0.13534(16) 0.12221(18) 0.33759(14) 0.0457(7) Uani 1 1 d D
N12 N 0.06439(15) 0.1150(2) 0.55258(14) 0.0306(7) Uani 1 1 d D
N22 N 0.11634(15) 0.2664(2) 0.56912(14) 0.0312(7) Uani 1 1 d D
N32 N -0.11677(16) 0.26802(19) 0.44114(11) 0.0293(7) Uani 1 1 d D
N42 N -0.07888(16) 0.1187(2) 0.47832(14) 0.0314(7) Uani 1 1 d D
C12 C 0.11199(18) 0.1118(3) 0.60812(17) 0.0383(10) Uani 1 1 d D
H12 H 0.1212 0.0530 0.6346 0.046 Uiso 1 1 calc R
C22 C 0.14340(19) 0.2040(3) 0.61921(17) 0.0375(10) Uani 1 1 d D
H22 H 0.1776 0.2226 0.6547 0.045 Uiso 1 1 calc R
C32 C 0.06803(17) 0.2100(2) 0.53024(15) 0.0273(9) Uani 1 1 d D
C42 C 0.02585(18) 0.2513(3) 0.46971(16) 0.0280(9) Uani 1 1 d D
H42 H 0.0221 0.3268 0.4760 0.034 Uiso 1 1 calc R
C52 C -0.05626(18) 0.2122(2) 0.46388(15) 0.0269(8) Uani 1 1 d D
C62 C -0.1814(2) 0.2069(3) 0.44159(17) 0.0372(10) Uani 1 1 d D
H62 H -0.2328 0.2253 0.4284 0.045 Uiso 1 1 calc R
C72 C -0.15739(19) 0.1156(3) 0.46450(17) 0.0346(9) Uani 1 1 d D
H72 H -0.1898 0.0578 0.4702 0.042 Uiso 1 1 calc R
C82 C 0.0702(2) 0.2348(3) 0.40555(18) 0.0346(9) Uani 1 1 d D
H82A H 0.0394 0.2653 0.3687 0.041 Uiso 1 1 calc R
H82B H 0.1198 0.2727 0.4091 0.041 Uiso 1 1 calc R
C92 C 0.0881(2) 0.1252(3) 0.38782(19) 0.0365(10) Uani 1 1 d D
C102 C 0.1340(2) 0.3752(3) 0.5629(2) 0.0420(10) Uani 1 1 d D
H10D H 0.0892 0.4154 0.5767 0.063 Uiso 1 1 calc R
H10E H 0.1453 0.3910 0.5168 0.063 Uiso 1 1 calc R
H10F H 0.1793 0.3921 0.5911 0.063 Uiso 1 1 calc R
C112 C -0.1158(2) 0.3739(2) 0.41896(19) 0.0402(10) Uani 1 1 d D
H11D H -0.0884 0.3785 0.3772 0.060 Uiso 1 1 calc R
H11E H -0.0891 0.4161 0.4524 0.060 Uiso 1 1 calc R
H11F H -0.1692 0.3982 0.4124 0.060 Uiso 1 1 calc R
C122 C 0.1602(2) 0.0207(3) 0.3100(2) 0.0570(13) Uani 1 1 d D
C132 C 0.2071(3) -0.0376(4) 0.3617(3) 0.0740(16) Uani 1 1 d D
H13D H 0.2299 -0.0982 0.3416 0.111 Uiso 1 1 calc R
H13E H 0.1730 -0.0586 0.3974 0.111 Uiso 1 1 calc R
H13F H 0.2485 0.0062 0.3798 0.111 Uiso 1 1 calc R
C142 C 0.0885(3) -0.0355(4) 0.2845(2) 0.0666(14) Uani 1 1 d D
H14D H 0.0558 0.0111 0.2581 0.100 Uiso 1 1 calc R
H14E H 0.0590 -0.0609 0.3219 0.100 Uiso 1 1 calc R
H14F H 0.1042 -0.0930 0.2570 0.100 Uiso 1 1 calc R
C152 C 0.2115(3) 0.0558(4) 0.2541(3) 0.0828(18) Uani 1 1 d D
H15D H 0.1789 0.0848 0.2185 0.124 Uiso 1 1 calc R
H15E H 0.2406 -0.0025 0.2373 0.124 Uiso 1 1 calc R
H15F H 0.2479 0.1078 0.2707 0.124 Uiso 1 1 calc R
S13 S 0.41497(6) 0.03507(9) 0.12583(5) 0.0466(3) Uani 1 1 d D
F13 F 0.34987(19) 0.1862(2) 0.18779(14) 0.0827(10) Uani 1 1 d D
F23 F 0.4283(2) 0.2306(2) 0.11370(19) 0.1196(15) Uani 1 1 d D
F33 F 0.3184(2) 0.1742(3) 0.08597(18) 0.1202(14) Uani 1 1 d D
O13 O 0.44356(19) 0.0264(3) 0.06101(14) 0.0685(10) Uani 1 1 d D
O23 O 0.4733(2) 0.0339(3) 0.17539(15) 0.0872(12) Uani 1 1 d D
O33 O 0.3491(2) -0.0264(3) 0.1397(3) 0.1068(15) Uani 1 1 d D
C13 C 0.3764(3) 0.1621(3) 0.1290(2) 0.0594(13) Uani 1 1 d D
S14 S 0.63544(7) 0.68370(9) 0.24183(6) 0.0518(3) Uani 1 1 d D
F14 F 0.5503(2) 0.6229(3) 0.33905(16) 0.1026(11) Uani 1 1 d D
F24 F 0.6025(3) 0.7670(3) 0.35432(18) 0.1299(15) Uani 1 1 d D
F34 F 0.6701(2) 0.6332(4) 0.36280(17) 0.1328(16) Uani 1 1 d D
O14 O 0.7051(2) 0.7413(3) 0.2415(2) 0.0955(13) Uani 1 1 d D
O24 O 0.5696(2) 0.7352(4) 0.21536(18) 0.1021(15) Uani 1 1 d D
O34 O 0.6450(2) 0.5800(2) 0.22327(18) 0.0857(12) Uani 1 1 d D
C14 C 0.6134(3) 0.6762(4) 0.3281(2) 0.0730(15) Uani 1 1 d D

loop_
_atom_site_aniso_label
_atom_site_aniso_U_11
_atom_site_aniso_U_22
_atom_site_aniso_U_33
_atom_site_aniso_U_23
_atom_site_aniso_U_13
_atom_site_aniso_U_12
Fe1 0.0294(5) 0.2051(14) 0.0197(5) 0.0084(6) -0.0012(4) -0.0348(7)
O11 0.048(2) 0.193(4) 0.0267(19) 0.011(2) 0.0017(16) -0.019(2)
O21 0.093(3) 0.326(8) 0.035(2) 0.017(3) 0.015(2) 0.116(4)
N11 0.028(2) 0.217(6) 0.024(2) 0.003(3) -0.0015(17) -0.037(3)
N21 0.031(2) 0.113(3) 0.0239(19) 0.0023(19) 0.0008(16) -0.019(2)
N31 0.036(2) 0.129(4) 0.030(2) 0.002(2) 0.0044(18) -0.009(2)
N41 0.033(2) 0.187(5) 0.026(2) 0.010(3) -0.0016(17) -0.035(3)
C11 0.028(3) 0.201(7) 0.032(3) 0.000(3) -0.003(2) -0.033(3)
C21 0.026(2) 0.134(5) 0.031(3) 0.000(3) 0.001(2) -0.023(3)
C31 0.027(3) 0.153(5) 0.026(3) 0.005(3) 0.002(2) -0.025(3)
C41 0.030(3) 0.167(6) 0.023(2) 0.004(3) -0.001(2) -0.026(3)
C51 0.028(2) 0.157(5) 0.028(3) 0.004(3) -0.003(2) -0.020(3)
C61 0.039(3) 0.123(5) 0.043(3) 0.007(3) 0.009(2) -0.004(3)
C71 0.041(3) 0.170(6) 0.036(3) 0.017(3) 0.007(2) -0.010(4)
C81 0.036(3) 0.198(7) 0.028(3) 0.014(3) -0.001(2) -0.023(4)
C91 0.033(3) 0.223(8) 0.040(4) 0.015(4) 0.003(3) 0.004(4)
C101 0.040(3) 0.097(4) 0.026(2) 0.000(2) 0.008(2) -0.016(2)
C111 0.066(3) 0.122(5) 0.032(3) -0.003(3) 0.002(2) -0.004(3)
C121 0.129(7) 0.361(15) 0.051(4) 0.035(6) 0.016(5) 0.151(9)
C131 0.144(8) 0.182(8) 0.104(6) 0.026(6) 0.059(6) 0.074(6)
C141 0.065(4) 0.453(18) 0.066(5) -0.036(7) 0.018(4) 0.066(7)
C151 0.322(16) 0.55(2) 0.078(6) 0.064(9) 0.048(8) 0.356(18)
Fe2 0.0248(4) 0.0195(4) 0.0422(5) 0.0019(3) 0.0006(3) -0.0009(3)
O12 0.0378(16) 0.0268(15) 0.0441(16) 0.0028(13) 0.0090(13) -0.0012(12)
O22 0.0478(17) 0.0327(16) 0.0578(19) -0.0051(13) 0.0259(15) -0.0018(13)
N12 0.0283(17) 0.0234(18) 0.0399(19) 0.0021(14) -0.0017(15) -0.0010(13)
N22 0.0281(17) 0.0237(17) 0.042(2) -0.0025(15) -0.0029(15) -0.0022(14)
N32 0.0303(18) 0.0218(17) 0.0355(18) -0.0001(13) -0.0028(14) 0.0016(14)
N42 0.0257(18) 0.0228(18) 0.046(2) 0.0002(14) 0.0008(14) -0.0004(13)
C12 0.041(2) 0.031(2) 0.043(2) 0.0052(18) -0.007(2) 0.0012(19)
C22 0.040(2) 0.032(2) 0.039(2) -0.0017(19) -0.0106(19) 0.0004(19)
C32 0.025(2) 0.023(2) 0.034(2) -0.0019(17) 0.0029(17) -0.0003(16)
C42 0.027(2) 0.0186(19) 0.038(2) 0.0001(16) 0.0017(17) -0.0006(15)
C52 0.029(2) 0.018(2) 0.033(2) -0.0019(16) 0.0006(17) -0.0005(16)
C62 0.024(2) 0.033(2) 0.054(3) -0.0001(19) -0.0032(18) -0.0009(18)
C72 0.025(2) 0.026(2) 0.053(3) 0.0004(18) 0.0004(18) -0.0040(17)
C82 0.030(2) 0.030(2) 0.043(2) 0.0040(18) 0.0042(18) -0.0001(17)
C92 0.030(2) 0.035(3) 0.044(3) 0.001(2) 0.003(2) -0.0018(19)
C102 0.039(2) 0.026(2) 0.061(3) -0.0056(19) -0.007(2) -0.0060(18)
C112 0.043(2) 0.025(2) 0.052(3) 0.0063(19) -0.009(2) 0.0024(18)
C122 0.060(3) 0.042(3) 0.070(3) -0.007(2) 0.031(3) -0.003(2)
C132 0.061(3) 0.056(3) 0.106(4) -0.001(3) 0.024(3) 0.023(3)
C142 0.081(4) 0.051(3) 0.069(3) -0.019(3) 0.030(3) -0.008(3)
C152 0.090(4) 0.066(4) 0.095(4) -0.013(3) 0.061(3) -0.004(3)
S13 0.0450(7) 0.0543(7) 0.0406(7) -0.0035(5) 0.0052(5) 0.0103(5)
F13 0.119(3) 0.0595(18) 0.072(2) -0.0026(14) 0.0581(19) 0.0133(16)
F23 0.161(4) 0.062(2) 0.140(3) -0.003(2) 0.097(3) -0.028(2)
F33 0.109(3) 0.148(3) 0.104(3) 0.016(2) 0.003(2) 0.081(3)
O13 0.075(2) 0.092(3) 0.0380(18) -0.0139(16) -0.0014(16) 0.0335(19)
O23 0.080(3) 0.142(3) 0.0386(19) -0.003(2) -0.0143(18) 0.033(2)
O33 0.083(3) 0.061(2) 0.178(5) -0.003(3) 0.048(3) -0.013(2)
C13 0.062(3) 0.063(3) 0.054(3) 0.001(2) 0.027(3) 0.001(3)
S14 0.0506(7) 0.0604(8) 0.0448(7) 0.0024(6) 0.0085(5) 0.0054(6)
F14 0.084(2) 0.154(3) 0.071(2) 0.020(2) 0.0278(18) -0.018(2)
F24 0.178(4) 0.137(3) 0.077(3) -0.042(2) 0.038(3) -0.003(3)
F34 0.098(3) 0.229(5) 0.071(2) 0.042(3) -0.021(2) 0.021(3)
O14 0.077(3) 0.105(3) 0.106(3) -0.012(2) 0.037(2) -0.032(2)
O24 0.078(3) 0.164(4) 0.064(2) 0.041(3) 0.005(2) 0.050(3)
O34 0.117(3) 0.060(2) 0.081(3) -0.0112(19) 0.033(2) -0.004(2)
C14 0.062(4) 0.106(5) 0.051(3) 0.002(3) -0.002(3) 0.007(3)

loop_
_atom_type_symbol
_atom_type_description
_atom_type_scat_dispersion_real
_atom_type_scat_dispersion_imag
_atom_type_scat_source
C C 0.0033 0.0016 'International Tables Vol C Tables 4.2.6.8 and 6.1.1.4'
H H 0.0000 0.0000 'International Tables Vol C Tables 4.2.6.8 and 6.1.1.4'
F F 0.0171 0.0103 'International Tables Vol C Tables 4.2.6.8 and 6.1.1.4'
Fe Fe 0.3463 0.8444 'International Tables Vol C Tables 4.2.6.8 and 6.1.1.4'
N N 0.0061 0.0033 'International Tables Vol C Tables 4.2.6.8 and 6.1.1.4'
O O 0.0106 0.0060 'International Tables Vol C Tables 4.2.6.8 and 6.1.1.4'
S S 0.1246 0.1234 'International Tables Vol C Tables 4.2.6.8 and 6.1.1.4'

loop_
_geom_angle_atom_site_label_1
_geom_angle_atom_site_label_2
_geom_angle_atom_site_label_3
_geom_angle
_geom_angle_site_symmetry_1
_geom_angle_site_symmetry_3
N11 Fe1 N11 180.0(2) . 3_656
N11 Fe1 N41 94.86(14) . 3_656
N11 Fe1 N41 85.14(14) 3_656 3_656
N11 Fe1 N41 85.14(14) . .
N11 Fe1 N41 94.86(14) 3_656 .
N41 Fe1 N41 180.0 3_656 .
N11 Fe1 O11 86.85(14) . .
N11 Fe1 O11 93.15(14) 3_656 .
N41 Fe1 O11 94.54(16) 3_656 .
N41 Fe1 O11 85.46(16) . .
N11 Fe1 O11 93.15(14) . 3_656
N11 Fe1 O11 86.85(14) 3_656 3_656
N41 Fe1 O11 85.46(16) 3_656 3_656
N41 Fe1 O11 94.54(16) . 3_656
O11 Fe1 O11 180.00(14) . 3_656
C91 O11 Fe1 141.4(4) . .
C91 O21 C121 120.9(4) . .
C31 N11 C11 105.6(3) . .
C31 N11 Fe1 123.2(3) . .
C11 N11 Fe1 131.2(3) . .
C31 N21 C21 107.3(3) . .
C31 N21 C101 128.6(3) . .
C21 N21 C101 124.1(3) . .
C51 N31 C61 107.4(4) . .
C51 N31 C111 126.9(4) . .
C61 N31 C111 125.7(4) . .
C51 N41 C71 105.7(4) . .
C51 N41 Fe1 121.6(3) . .
C71 N41 Fe1 132.7(3) . .
C21 C11 N11 110.0(4) . .
C21 C11 H11 125.0 . .
N11 C11 H11 125.0 . .
C11 C21 N21 106.2(4) . .
C11 C21 H21 126.9 . .
N21 C21 H21 126.9 . .
N11 C31 N21 110.9(3) . .
N11 C31 C41 124.7(4) . .
N21 C31 C41 124.4(4) . .
C31 C41 C51 111.7(4) . .
C31 C41 C81 112.9(4) . .
C51 C41 C81 112.7(4) . .
C31 C41 H41 106.3 . .
C51 C41 H41 106.3 . .
C81 C41 H41 106.3 . .
N41 C51 N31 110.7(4) . .
N41 C51 C41 125.8(4) . .
N31 C51 C41 123.5(4) . .
C71 C61 N31 106.3(4) . .
C71 C61 H61 126.9 . .
N31 C61 H61 126.9 . .
C61 C71 N41 110.0(4) . .
C61 C71 H71 125.0 . .
N41 C71 H71 125.0 . .
C91 C81 C41 117.5(4) . .
C91 C81 H81A 107.9 . .
C41 C81 H81A 107.9 . .
C91 C81 H81B 107.9 . .
C41 C81 H81B 107.9 . .
H81A C81 H81B 107.2 . .
O11 C91 O21 122.7(6) . .
O11 C91 C81 126.8(6) . .
O21 C91 C81 110.6(5) . .
N21 C101 H10A 109.5 . .
N21 C101 H10B 109.5 . .
H10A C101 H10B 109.5 . .
N21 C101 H10C 109.5 . .
H10A C101 H10C 109.5 . .
H10B C101 H10C 109.5 . .
N31 C111 H11A 109.5 . .
N31 C111 H11B 109.5 . .
H11A C111 H11B 109.5 . .
N31 C111 H11C 109.5 . .
H11A C111 H11C 109.5 . .
H11B C111 H11C 109.5 . .
O21 C121 C151 101.9(5) . .
O21 C121 C131 109.7(5) . .
C151 C121 C131 111.5(7) . .
O21 C121 C141 109.5(6) . .
C151 C121 C141 111.8(6) . .
C131 C121 C141 112.0(5) . .
C121 C131 H13A 109.5 . .
C121 C131 H13B 109.5 . .
H13A C131 H13B 109.5 . .
C121 C131 H13C 109.5 . .
H13A C131 H13C 109.5 . .
H13B C131 H13C 109.5 . .
C121 C141 H14A 109.5 . .
C121 C141 H14B 109.5 . .
H14A C141 H14B 109.5 . .
C121 C141 H14C 109.5 . .
H14A C141 H14C 109.5 . .
H14B C141 H14C 109.5 . .
C121 C151 H15A 109.5 . .
C121 C151 H15B 109.5 . .
H15A C151 H15B 109.5 . .
C121 C151 H15C 109.5 . .
H15A C151 H15C 109.5 . .
H15B C151 H15C 109.5 . .
N42 Fe2 N42 180.00(15) 3_556 .
N42 Fe2 N12 84.66(10) 3_556 3_556
N42 Fe2 N12 95.34(10) . 3_556
N42 Fe2 N12 95.34(10) 3_556 .
N42 Fe2 N12 84.66(10) . .
N12 Fe2 N12 180.0 3_556 .
N42 Fe2 O12 93.01(10) 3_556 .
N42 Fe2 O12 86.99(10) . .
N12 Fe2 O12 94.88(10) 3_556 .
N12 Fe2 O12 85.12(10) . .
N42 Fe2 O12 86.99(10) 3_556 3_556
N42 Fe2 O12 93.01(10) . 3_556
N12 Fe2 O12 85.12(10) 3_556 3_556
N12 Fe2 O12 94.88(10) . 3_556
O12 Fe2 O12 180.00(12) . 3_556
C92 O12 Fe2 142.9(3) . .
C92 O22 C122 119.8(3) . .
C32 N12 C12 106.0(3) . .
C32 N12 Fe2 121.3(2) . .
C12 N12 Fe2 132.6(2) . .
C32 N22 C22 107.2(3) . .
C32 N22 C102 127.5(3) . .
C22 N22 C102 125.1(3) . .
C52 N32 C62 107.6(3) . .
C52 N32 C112 127.4(3) . .
C62 N32 C112 125.0(3) . .
C52 N42 C72 106.0(3) . .
C52 N42 Fe2 122.7(2) . .
C72 N42 Fe2 130.4(2) . .
C22 C12 N12 109.8(3) . .
C22 C12 H12 125.1 . .
N12 C12 H12 125.1 . .
C12 C22 N22 106.6(3) . .
C12 C22 H22 126.7 . .
N22 C22 H22 126.7 . .
N12 C32 N22 110.4(3) . .
N12 C32 C42 126.0(3) . .
N22 C32 C42 123.6(3) . .
C52 C42 C32 111.9(3) . .
C52 C42 C82 111.7(3) . .
C32 C42 C82 113.4(3) . .
C52 C42 H42 106.4 . .
C32 C42 H42 106.4 . .
C82 C42 H42 106.4 . .
N42 C52 N32 110.5(3) . .
N42 C52 C42 125.4(3) . .
N32 C52 C42 124.0(3) . .
C72 C62 N32 106.2(3) . .
C72 C62 H62 126.9 . .
N32 C62 H62 126.9 . .
C62 C72 N42 109.7(3) . .
C62 C72 H72 125.1 . .
N42 C72 H72 125.1 . .
C92 C82 C42 116.2(3) . .
C92 C82 H82A 108.2 . .
C42 C82 H82A 108.2 . .
C92 C82 H82B 108.2 . .
C42 C82 H82B 108.2 . .
H82A C82 H82B 107.4 . .
O12 C92 O22 123.7(3) . .
O12 C92 C82 126.2(3) . .
O22 C92 C82 110.1(3) . .
N22 C102 H10D 109.5 . .
N22 C102 H10E 109.5 . .
H10D C102 H10E 109.5 . .
N22 C102 H10F 109.5 . .
H10D C102 H10F 109.5 . .
H10E C102 H10F 109.5 . .
N32 C112 H11D 109.5 . .
N32 C112 H11E 109.5 . .
H11D C112 H11E 109.5 . .
N32 C112 H11F 109.5 . .
H11D C112 H11F 109.5 . .
H11E C112 H11F 109.5 . .
O22 C122 C132 109.8(3) . .
O22 C122 C142 108.6(3) . .
C132 C122 C142 114.0(4) . .
O22 C122 C152 100.5(3) . .
C132 C122 C152 111.0(4) . .
C142 C122 C152 112.1(4) . .
C122 C132 H13D 109.5 . .
C122 C132 H13E 109.5 . .
H13D C132 H13E 109.5 . .
C122 C132 H13F 109.5 . .
H13D C132 H13F 109.5 . .
H13E C132 H13F 109.5 . .
C122 C142 H14D 109.5 . .
C122 C142 H14E 109.5 . .
H14D C142 H14E 109.5 . .
C122 C142 H14F 109.5 . .
H14D C142 H14F 109.5 . .
H14E C142 H14F 109.5 . .
C122 C152 H15D 109.5 . .
C122 C152 H15E 109.5 . .
H15D C152 H15E 109.5 . .
C122 C152 H15F 109.5 . .
H15D C152 H15F 109.5 . .
H15E C152 H15F 109.5 . .
O23 S13 O13 113.8(2) . .
O23 S13 O33 114.3(3) . .
O13 S13 O33 115.7(3) . .
O23 S13 C13 104.1(2) . .
O13 S13 C13 104.18(19) . .
O33 S13 C13 102.8(2) . .
F23 C13 F33 105.7(4) . .
F23 C13 F13 107.5(4) . .
F33 C13 F13 107.0(4) . .
F23 C13 S13 111.9(3) . .
F33 C13 S13 111.3(3) . .
F13 C13 S13 113.0(3) . .
O24 S14 O14 114.5(3) . .
O24 S14 O34 117.0(3) . .
O14 S14 O34 113.9(2) . .
O24 S14 C14 102.0(2) . .
O14 S14 C14 103.4(2) . .
O34 S14 C14 103.5(2) . .
F14 C14 F34 106.7(4) . .
F14 C14 F24 106.6(4) . .
F34 C14 F24 106.4(4) . .
F14 C14 S14 112.8(3) . .
F34 C14 S14 111.8(3) . .
F24 C14 S14 112.2(3) . .

loop_
_geom_bond_atom_site_label_1
_geom_bond_atom_site_label_2
_geom_bond_distance
_geom_bond_site_symmetry_2
Fe1 N11 2.115(4) .
Fe1 N11 2.116(4) 3_656
Fe1 N41 2.137(4) 3_656
Fe1 N41 2.137(4) .
Fe1 O11 2.145(4) .
Fe1 O11 2.145(4) 3_656
O11 C91 1.209(5) .
O21 C91 1.305(7) .
O21 C121 1.501(7) .
N11 C31 1.321(5) .
N11 C11 1.375(5) .
N21 C31 1.347(5) .
N21 C21 1.372(5) .
N21 C101 1.463(4) .
N31 C51 1.351(5) .
N31 C61 1.367(5) .
N31 C111 1.471(5) .
N41 C51 1.322(5) .
N41 C71 1.374(6) .
C11 C21 1.344(5) .
C11 H11 0.9500 .
C21 H21 0.9500 .
C31 C41 1.500(5) .
C41 C51 1.505(5) .
C41 C81 1.524(7) .
C41 H41 1.0000 .
C61 C71 1.346(6) .
C61 H61 0.9500 .
C71 H71 0.9500 .
C81 C91 1.520(7) .
C81 H81A 0.9900 .
C81 H81B 0.9900 .
C101 H10A 0.9800 .
C101 H10B 0.9800 .
C101 H10C 0.9800 .
C111 H11A 0.9800 .
C111 H11B 0.9800 .
C111 H11C 0.9800 .
C121 C151 1.519(7) .
C121 C131 1.522(7) .
C121 C141 1.527(7) .
C131 H13A 0.9800 .
C131 H13B 0.9800 .
C131 H13C 0.9800 .
C141 H14A 0.9800 .
C141 H14B 0.9800 .
C141 H14C 0.9800 .
C151 H15A 0.9800 .
C151 H15B 0.9800 .
C151 H15C 0.9800 .
Fe2 N42 2.105(3) 3_556
Fe2 N42 2.105(3) .
Fe2 N12 2.140(3) 3_556
Fe2 N12 2.140(3) .
Fe2 O12 2.167(3) .
Fe2 O12 2.167(3) 3_556
O12 C92 1.208(4) .
O22 C92 1.318(4) .
O22 C122 1.510(5) .
N12 C32 1.328(4) .
N12 C12 1.376(4) .
N22 C32 1.352(4) .
N22 C22 1.376(4) .
N22 C102 1.465(4) .
N32 C52 1.345(4) .
N32 C62 1.372(4) .
N32 C112 1.459(4) .
N42 C52 1.322(4) .
N42 C72 1.374(4) .
C12 C22 1.342(5) .
C12 H12 0.9500 .
C22 H22 0.9500 .
C32 C42 1.511(4) .
C42 C52 1.506(4) .
C42 C82 1.538(5) .
C42 H42 1.0000 .
C62 C72 1.345(4) .
C62 H62 0.9500 .
C72 H72 0.9500 .
C82 C92 1.516(5) .
C82 H82A 0.9900 .
C82 H82B 0.9900 .
C102 H10D 0.9800 .
C102 H10E 0.9800 .
C102 H10F 0.9800 .
C112 H11D 0.9800 .
C112 H11E 0.9800 .
C112 H11F 0.9800 .
C122 C132 1.515(5) .
C122 C142 1.517(5) .
C122 C152 1.523(5) .
C132 H13D 0.9800 .
C132 H13E 0.9800 .
C132 H13F 0.9800 .
C142 H14D 0.9800 .
C142 H14E 0.9800 .
C142 H14F 0.9800 .
C152 H15D 0.9800 .
C152 H15E 0.9800 .
C152 H15F 0.9800 .
S13 O23 1.402(3) .
S13 O13 1.418(3) .
S13 O33 1.425(3) .
S13 C13 1.794(4) .
F13 C13 1.324(4) .
F23 C13 1.310(4) .
F33 C13 1.319(5) .
S14 O24 1.413(3) .
S14 O14 1.418(3) .
S14 O34 1.421(3) .
S14 C14 1.799(5) .
F14 C14 1.315(5) .
F24 C14 1.319(5) .
F34 C14 1.316(5) .

loop_
_geom_torsion_atom_site_label_1
_geom_torsion_atom_site_label_2
_geom_torsion_atom_site_label_3
_geom_torsion_atom_site_label_4
_geom_torsion
_geom_torsion_site_symmetry_1
N11 Fe1 O11 C91 -37.8(6) .
N11 Fe1 O11 C91 142.2(6) 3_656
N41 Fe1 O11 C91 -132.4(6) 3_656
N41 Fe1 O11 C91 47.6(6) .
N41 Fe1 N11 C31 145.3(3) 3_656
N41 Fe1 N11 C31 -34.7(3) .
O11 Fe1 N11 C31 51.0(3) .
O11 Fe1 N11 C31 -129.0(3) 3_656
N41 Fe1 N11 C11 -32.1(4) 3_656
N41 Fe1 N11 C11 147.9(4) .
O11 Fe1 N11 C11 -126.4(4) .
O11 Fe1 N11 C11 53.6(4) 3_656
N11 Fe1 N41 C51 35.2(3) .
N11 Fe1 N41 C51 -144.8(3) 3_656
O11 Fe1 N41 C51 -52.0(3) .
O11 Fe1 N41 C51 128.0(3) 3_656
N11 Fe1 N41 C71 -148.1(4) .
N11 Fe1 N41 C71 31.9(4) 3_656
O11 Fe1 N41 C71 124.7(4) .
O11 Fe1 N41 C71 -55.3(4) 3_656
C31 N11 C11 C21 -0.1(3) .
Fe1 N11 C11 C21 177.7(3) .
N11 C11 C21 N21 -0.3(2) .
C31 N21 C21 C11 0.5(2) .
C101 N21 C21 C11 179.3(2) .
C11 N11 C31 N21 0.4(3) .
Fe1 N11 C31 N21 -177.5(3) .
C11 N11 C31 C41 179.2(5) .
Fe1 N11 C31 C41 1.2(5) .
C21 N21 C31 N11 -0.6(3) .
C101 N21 C31 N11 -179.3(3) .
C21 N21 C31 C41 -179.3(5) .
C101 N21 C31 C41 2.0(6) .
N11 C31 C41 C51 44.4(6) .
N21 C31 C41 C51 -137.0(4) .
N11 C31 C41 C81 -83.9(5) .
N21 C31 C41 C81 94.7(5) .
C71 N41 C51 N31 -0.5(4) .
Fe1 N41 C51 N31 177.1(3) .
C71 N41 C51 C41 179.5(5) .
Fe1 N41 C51 C41 -3.0(5) .
C61 N31 C51 N41 0.1(2) .
C111 N31 C51 N41 179.5(3) .
C61 N31 C51 C41 -179.9(5) .
C111 N31 C51 C41 -0.5(5) .
C31 C41 C51 N41 -43.3(6) .
C81 C41 C51 N41 85.0(5) .
C31 C41 C51 N31 136.6(4) .
C81 C41 C51 N31 -95.0(5) .
C51 N31 C61 C71 0.3(2) .
C111 N31 C61 C71 -179.1(3) .
N31 C61 C71 N41 -0.6(4) .
C51 N41 C71 C61 0.7(4) .
Fe1 N41 C71 C61 -176.4(3) .
C31 C41 C81 C91 64.6(6) .
C51 C41 C81 C91 -63.1(5) .
Fe1 O11 C91 O21 175.4(4) .
Fe1 O11 C91 C81 -5.4(10) .
C121 O21 C91 O11 0.9(9) .
C121 O21 C91 C81 -178.3(5) .
C41 C81 C91 O11 1.6(8) .
C41 C81 C91 O21 -179.2(5) .
C91 O21 C121 C151 179.5(7) .
C91 O21 C121 C131 -62.3(8) .
C91 O21 C121 C141 61.1(7) .
N42 Fe2 O12 C92 -135.2(4) 3_556
N42 Fe2 O12 C92 44.8(4) .
N12 Fe2 O12 C92 139.9(4) 3_556
N12 Fe2 O12 C92 -40.1(4) .
N42 Fe2 N12 C32 143.2(2) 3_556
N42 Fe2 N12 C32 -36.8(2) .
O12 Fe2 N12 C32 50.6(2) .
O12 Fe2 N12 C32 -129.4(2) 3_556
N42 Fe2 N12 C12 -31.6(3) 3_556
N42 Fe2 N12 C12 148.4(3) .
O12 Fe2 N12 C12 -124.2(2) .
O12 Fe2 N12 C12 55.8(2) 3_556
N12 Fe2 N42 C52 -140.4(2) 3_556
N12 Fe2 N42 C52 39.6(2) .
O12 Fe2 N42 C52 -45.7(2) .
O12 Fe2 N42 C52 134.3(2) 3_556
N12 Fe2 N42 C72 26.8(3) 3_556
N12 Fe2 N42 C72 -153.2(3) .
O12 Fe2 N42 C72 121.4(3) .
O12 Fe2 N42 C72 -58.6(3) 3_556
C32 N12 C12 C22 0.4(2) .
Fe2 N12 C12 C22 175.8(2) .
N12 C12 C22 N22 -1.09(18) .
C32 N22 C22 C12 1.33(19) .
C102 N22 C22 C12 177.9(2) .
C12 N12 C32 N22 0.4(3) .
Fe2 N12 C32 N22 -175.57(19) .
C12 N12 C32 C42 179.7(3) .
Fe2 N12 C32 C42 3.7(4) .
C22 N22 C32 N12 -1.1(2) .
C102 N22 C32 N12 -177.6(2) .
C22 N22 C32 C42 179.6(3) .
C102 N22 C32 C42 3.2(4) .
N12 C32 C42 C52 41.2(4) .
N22 C32 C42 C52 -139.6(3) .
N12 C32 C42 C82 -86.2(4) .
N22 C32 C42 C82 92.9(3) .
C72 N42 C52 N32 -0.5(3) .
Fe2 N42 C52 N32 169.38(18) .
C72 N42 C52 C42 -178.7(3) .
Fe2 N42 C52 C42 -8.8(4) .
C62 N32 C52 N42 0.4(2) .
C112 N32 C52 N42 -178.9(3) .
C62 N32 C52 C42 178.7(3) .
C112 N32 C52 C42 -0.7(4) .
C32 C42 C52 N42 -38.6(4) .
C82 C42 C52 N42 89.7(4) .
C32 C42 C52 N32 143.4(3) .
C82 C42 C52 N32 -88.2(3) .
C52 N32 C62 C72 -0.2(2) .
C112 N32 C62 C72 179.1(3) .
N32 C62 C72 N42 0.0(3) .
C52 N42 C72 C62 0.3(4) .
Fe2 N42 C72 C62 -168.5(2) .
C52 C42 C82 C92 -68.3(4) .
C32 C42 C82 C92 59.3(4) .
Fe2 O12 C92 O22 171.2(3) .
Fe2 O12 C92 C82 -8.4(7) .
C122 O22 C92 O12 1.7(6) .
C122 O22 C92 C82 -178.6(3) .
C42 C82 C92 O12 8.6(6) .
C42 C82 C92 O22 -171.1(3) .
C92 O22 C122 C132 -63.8(4) .
C92 O22 C122 C142 61.4(5) .
C92 O22 C122 C152 179.2(4) .
O23 S13 C13 F23 64.0(4) .
O13 S13 C13 F23 -55.5(4) .
O33 S13 C13 F23 -176.5(4) .
O23 S13 C13 F33 -178.0(3) .
O13 S13 C13 F33 62.5(4) .
O33 S13 C13 F33 -58.5(4) .
O23 S13 C13 F13 -57.6(4) .
O13 S13 C13 F13 -177.1(3) .
O33 S13 C13 F13 61.9(4) .
O24 S14 C14 F14 62.2(4) .
O14 S14 C14 F14 -178.7(4) .
O34 S14 C14 F14 -59.7(4) .
O24 S14 C14 F34 -177.6(4) .
O14 S14 C14 F34 -58.5(4) .
O34 S14 C14 F34 60.5(4) .
O24 S14 C14 F24 -58.2(4) .
O14 S14 C14 F24 60.9(4) .
O34 S14 C14 F24 179.9(4) .

loop_
_platon_squeeze_void_nr
_platon_squeeze_void_average_x
_platon_squeeze_void_average_y
_platon_squeeze_void_average_z
_platon_squeeze_void_volume
_platon_squeeze_void_count_electrons
_platon_squeeze_void_content
1 0.119 0.130 0.881 147 28 ' '
2 0.881 -0.130 0.119 146 28 ' '
3 0.619 0.370 0.381 147 28 ' '
4 0.381 0.630 0.619 146 28 ' '
